data_4516630
loop_
_publ_author_name
'Martir, Diego Rota'
'Momblona, Cristina'
'Perteg\'as, Antonio'
'Cordes, David B.'
'Slawin, Alexandra M. Z.'
'Bolink, Henk J.'
'Zysman-Colman, Eli'

_publ_section_title
;
 Chiral Iridium(III) Complexes in Light-Emitting Electrochemical Cells:
 Exploring the Impact of Stereochemistry on the Photophysical Properties
 and Device Performances.
;
_journal_issue 49
_journal_name_full 'ACS applied materials &amp; interfaces'
_journal_page_first 33907
_journal_page_last 33915
_journal_paper_doi 10.1021/acsami.6b14050
_journal_volume 8
_journal_year 2016
_chemical_absolute_configuration ad
_chemical_formula_moiety 'C80 H72 Cl2 Ir2 N4, 2(C H2 Cl2)'
_chemical_formula_sum 'C82 H76 Cl6 Ir2 N4'
_chemical_formula_weight 1714.69
_space_group_crystal_system monoclinic
_space_group_IT_number 4
_space_group_name_Hall 'P 2yb'
_space_group_name_H-M_alt 'P 1 21 1'
_atom_sites_solution_hydrogens geom
_atom_sites_solution_primary direct
_atom_sites_solution_secondary difmap
_audit_creation_date 2016-05-12
_audit_creation_method 'by CrystalStructure 4.1'
_cell_angle_alpha 90.0000
_cell_angle_beta 106.596(5)
_cell_angle_gamma 90.0000
_cell_formula_units_Z 2
_cell_length_a 14.509(4)
_cell_length_b 18.280(5)
_cell_length_c 15.325(4)
_cell_measurement_reflns_used 9297
_cell_measurement_temperature 93
_cell_measurement_theta_max 25.60
_cell_measurement_theta_min 2.00
_cell_volume 3895.2(18)
_computing_cell_refinement 'CrystalClear-SM Expert 2.1 b32'
_computing_data_collection 'CrystalClear-SM Expert 2.1 b32 (Rigaku, 2014)'
_computing_data_reduction 'CrystalClear-SM Expert 2.1 b32'
_computing_molecular_graphics 'CrystalStructure 4.1'
_computing_publication_material 'CrystalStructure 4.1 (Rigaku, 2014)'
_computing_structure_refinement 'SHELXL2013 (Sheldrick, 2008)'
_computing_structure_solution 'DIRDIF99-PATTY (Gould, et al., 1999)'
_diffrn_ambient_temperature 93
_diffrn_detector_area_resol_mean 5.814
_diffrn_measured_fraction_theta_full 0.995
_diffrn_measured_fraction_theta_max 0.992
_diffrn_measurement_device_type 'Rigaku XtaLAB P200'
_diffrn_measurement_method \w
_diffrn_radiation_type 'Mo K\a'
_diffrn_radiation_wavelength 0.71075
_diffrn_reflns_av_R_equivalents 0.0779
_diffrn_reflns_Laue_measured_fraction_full 0.995
_diffrn_reflns_Laue_measured_fraction_max 0.992
_diffrn_reflns_limit_h_max 17
_diffrn_reflns_limit_h_min -17
_diffrn_reflns_limit_k_max 21
_diffrn_reflns_limit_k_min -21
_diffrn_reflns_limit_l_max 18
_diffrn_reflns_limit_l_min -18
_diffrn_reflns_number 51183
_diffrn_reflns_point_group_measured_fraction_full 0.979
_diffrn_reflns_point_group_measured_fraction_max 0.975
_diffrn_reflns_theta_full 25.242
_diffrn_reflns_theta_max 25.320
_diffrn_reflns_theta_min 2.037
_diffrn_standards_number 0
_exptl_absorpt_coefficient_mu 3.672
_exptl_absorpt_correction_T_max 0.929
_exptl_absorpt_correction_T_min 0.537
_exptl_absorpt_correction_type multi-scan
_exptl_absorpt_process_details 'REQAB (Rigaku, 1998)'
_exptl_crystal_colour yellow
_exptl_crystal_density_diffrn 1.462
_exptl_crystal_density_method 'not measured'
_exptl_crystal_description platelet
_exptl_crystal_F_000 1704.00
_exptl_crystal_size_max 0.240
_exptl_crystal_size_mid 0.150
_exptl_crystal_size_min 0.020
_refine_diff_density_max 3.70
_refine_diff_density_min -1.03
_refine_ls_abs_structure_details
;
 Flack x determined using 4907 quotients [(I+)-(I-)]/[(I+)+(I-)]
 (Parsons, Flack and Wagner, Acta Cryst. B69 (2013) 249-259).
;
_refine_ls_abs_structure_Flack 0.006(5)
_refine_ls_extinction_method none
_refine_ls_goodness_of_fit_ref 1.011
_refine_ls_hydrogen_treatment constr
_refine_ls_number_parameters 859
_refine_ls_number_reflns 13856
_refine_ls_number_restraints 1
_refine_ls_R_factor_all 0.0597
_refine_ls_R_factor_gt 0.0530
_refine_ls_shift/su_max 0.001
_refine_ls_structure_factor_coef Fsqd
_refine_ls_weighting_details 'w = 1/[\s^2^(Fo^2^)+(0.0965P)^2^] where P=(Fo^2^+2Fc^2^)/3'
_refine_ls_weighting_scheme calc
_refine_ls_wR_factor_gt 0.1461
_refine_ls_wR_factor_ref 0.1522
_reflns_number_gt 11930
_reflns_number_total 13856
_reflns_threshold_expression F^2^>2.0\s(F^2^)
_cod_data_source_file am6b14050_si_002.cif
_cod_data_source_block lambda-lambda-D2
_cod_database_code 4516630

loop_
_space_group_symop_id
_space_group_symop_operation_xyz
1 +X,+Y,+Z
2 -X,1/2+Y,-Z

loop_
_atom_site_label
_atom_site_type_symbol
_atom_site_fract_x
_atom_site_fract_y
_atom_site_fract_z
_atom_site_U_iso_or_equiv
_atom_site_adp_type
_atom_site_occupancy
_atom_site_site_symmetry_order
_atom_site_calc_flag
_atom_site_refinement_flags_posn
_atom_site_refinement_flags_adp
Ir1 Ir 0.25575(3) 0.49521(2) 0.41955(3) 0.02482(15) Uani 1 1 d . .
Ir2 Ir 0.28638(3) 0.50053(3) 0.18003(3) 0.02809(16) Uani 1 1 d . .
Cl1 Cl 0.3085(3) 0.41154(19) 0.3114(2) 0.0279(7) Uani 1 1 d . .
Cl2 Cl 0.2310(3) 0.58253(19) 0.2868(2) 0.0296(8) Uani 1 1 d . .
Cl91 Cl 0.1982(4) 0.8136(3) 0.3196(3) 0.0576(13) Uani 1 1 d . .
Cl92 Cl 0.3825(3) 0.7564(3) 0.4220(4) 0.0632(13) Uani 1 1 d . .
Cl93 Cl 0.3800(4) 0.1707(3) 0.1596(3) 0.0586(13) Uani 1 1 d . .
Cl94 Cl 0.1806(3) 0.2179(2) 0.0831(3) 0.0491(10) Uani 1 1 d . .
N1 N 0.1182(8) 0.4556(6) 0.3789(8) 0.029(3) Uani 1 1 d . .
N22 N 0.3901(8) 0.5338(6) 0.4792(7) 0.025(2) Uani 1 1 d . .
N43 N 0.1497(9) 0.4657(6) 0.1219(8) 0.029(3) Uani 1 1 d . .
N64 N 0.4254(8) 0.5358(6) 0.2212(7) 0.027(3) Uani 1 1 d . .
C2 C 0.0979(10) 0.4008(7) 0.4313(10) 0.029(3) Uani 1 1 d . .
C3 C 0.0023(10) 0.3762(7) 0.4144(11) 0.031(3) Uani 1 1 d . .
H3 H -0.0106 0.3361 0.4484 0.038 Uiso 1 1 calc R U
C4 C -0.0713(10) 0.4079(7) 0.3514(9) 0.027(3) Uani 1 1 d . .
C5 C -0.0505(11) 0.4647(7) 0.2975(9) 0.030(3) Uani 1 1 d . .
H5 H -0.1001 0.4877 0.2515 0.036 Uiso 1 1 calc R U
C6 C 0.0453(9) 0.4860(8) 0.3138(9) 0.028(3) Uani 1 1 d . .
H6 H 0.0599 0.5238 0.2773 0.033 Uiso 1 1 calc R U
C7 C 0.1777(10) 0.3783(7) 0.5035(9) 0.025(3) Uani 1 1 d . .
C8 C 0.2659(11) 0.4192(8) 0.5178(11) 0.028(3) Uani 1 1 d . .
C9 C 0.3429(10) 0.4039(8) 0.5881(11) 0.032(3) Uani 1 1 d . .
H9 H 0.4013 0.4299 0.5954 0.038 Uiso 1 1 calc R U
C10 C 0.3369(12) 0.3482(9) 0.6524(12) 0.043(4) Uani 1 1 d . .
H10 H 0.3910 0.3376 0.7027 0.051 Uiso 1 1 calc R U
C11 C 0.2515(12) 0.3100(8) 0.6404(11) 0.037(4) Uani 1 1 d . .
H11 H 0.2464 0.2748 0.6843 0.045 Uiso 1 1 calc R U
C12 C 0.1754(10) 0.3226(8) 0.5667(11) 0.033(3) Uani 1 1 d . .
H12 H 0.1192 0.2933 0.5574 0.040 Uiso 1 1 calc R U
C13 C -0.1729(11) 0.3875(8) 0.3407(10) 0.029(3) Uani 1 1 d . .
C14 C -0.2094(14) 0.3923(9) 0.4152(13) 0.044(4) Uani 1 1 d . .
C15 C -0.3044(11) 0.3749(8) 0.4075(11) 0.035(3) Uani 1 1 d . .
H15 H -0.3288 0.3817 0.4582 0.042 Uiso 1 1 calc R U
C16 C -0.3634(11) 0.3480(8) 0.3278(13) 0.043(4) Uani 1 1 d . .
C17 C -0.3266(11) 0.3393(9) 0.2531(11) 0.034(4) Uani 1 1 d . .
H17 H -0.3667 0.3206 0.1973 0.041 Uiso 1 1 calc R U
C18 C -0.2310(11) 0.3580(8) 0.2603(11) 0.034(3) Uani 1 1 d . .
C19 C -0.1490(13) 0.4235(10) 0.5047(11) 0.049(4) Uani 1 1 d . .
H19A H -0.1089 0.4633 0.4929 0.058 Uiso 1 1 calc R U
H19B H -0.1077 0.3850 0.5400 0.058 Uiso 1 1 calc R U
H19C H -0.1912 0.4424 0.5393 0.058 Uiso 1 1 calc R U
C20 C -0.4660(11) 0.3291(9) 0.3225(14) 0.050(5) Uani 1 1 d . .
H20A H -0.5086 0.3687 0.2918 0.060 Uiso 1 1 calc R U
H20B H -0.4720 0.3227 0.3842 0.060 Uiso 1 1 calc R U
H20C H -0.4842 0.2835 0.2882 0.060 Uiso 1 1 calc R U
C21 C -0.1941(14) 0.3489(11) 0.1771(13) 0.048(5) Uani 1 1 d . .
H21A H -0.1328 0.3225 0.1946 0.057 Uiso 1 1 calc R U
H21B H -0.1848 0.3972 0.1533 0.057 Uiso 1 1 calc R U
H21C H -0.2412 0.3212 0.1301 0.057 Uiso 1 1 calc R U
C23 C 0.3972(10) 0.5883(8) 0.5431(10) 0.030(3) Uani 1 1 d . .
C24 C 0.4898(11) 0.6124(7) 0.5911(9) 0.030(3) Uani 1 1 d . .
H24 H 0.4951 0.6485 0.6368 0.036 Uiso 1 1 calc R U
C25 C 0.5720(10) 0.5875(7) 0.5762(9) 0.026(3) Uani 1 1 d . .
C26 C 0.5617(10) 0.5321(7) 0.5101(10) 0.030(3) Uani 1 1 d . .
H26 H 0.6168 0.5118 0.4974 0.036 Uiso 1 1 calc R U
C27 C 0.4715(10) 0.5076(10) 0.4641(9) 0.037(3) Uani 1 1 d . .
H27 H 0.4659 0.4705 0.4195 0.044 Uiso 1 1 calc R U
C28 C 0.3070(10) 0.6085(8) 0.5576(11) 0.028(3) Uani 1 1 d . .
C29 C 0.2258(11) 0.5706(7) 0.5019(9) 0.026(3) Uani 1 1 d . .
C30 C 0.1359(10) 0.5883(8) 0.5116(10) 0.028(3) Uani 1 1 d . .
H30 H 0.0804 0.5622 0.4783 0.034 Uiso 1 1 calc R U
C31 C 0.1275(11) 0.6446(9) 0.5703(12) 0.044(4) Uani 1 1 d . .
H31 H 0.0655 0.6580 0.5738 0.053 Uiso 1 1 calc R U
C32 C 0.2033(12) 0.6796(9) 0.6208(13) 0.042(4) Uani 1 1 d . .
H32 H 0.1952 0.7166 0.6614 0.050 Uiso 1 1 calc R U
C33 C 0.2960(11) 0.6628(9) 0.6155(11) 0.038(4) Uani 1 1 d . .
H33 H 0.3503 0.6888 0.6515 0.046 Uiso 1 1 calc R U
C34 C 0.6692(10) 0.6159(8) 0.6206(9) 0.029(3) Uani 1 1 d . .
C35 C 0.6935(10) 0.6874(8) 0.5942(10) 0.030(3) Uani 1 1 d . .
C36 C 0.7886(11) 0.7117(9) 0.6340(12) 0.038(4) Uani 1 1 d . .
H36 H 0.8067 0.7589 0.6186 0.046 Uiso 1 1 calc R U
C37 C 0.8560(11) 0.6695(8) 0.6945(11) 0.035(3) Uani 1 1 d . .
C38 C 0.8286(11) 0.6019(9) 0.7182(11) 0.041(4) Uani 1 1 d . .
H38 H 0.8742 0.5729 0.7611 0.049 Uiso 1 1 calc R U
C39 C 0.7383(10) 0.5755(9) 0.6819(10) 0.032(3) Uani 1 1 d . .
C40 C 0.6260(12) 0.7347(8) 0.5302(11) 0.040(4) Uani 1 1 d . .
H40A H 0.6556 0.7527 0.4843 0.048 Uiso 1 1 calc R U
H40B H 0.6092 0.7763 0.5631 0.048 Uiso 1 1 calc R U
H40C H 0.5677 0.7070 0.5003 0.048 Uiso 1 1 calc R U
C41 C 0.9583(10) 0.6980(10) 0.7370(11) 0.042(4) Uani 1 1 d . .
H41A H 1.0047 0.6592 0.7362 0.050 Uiso 1 1 calc R U
H41B H 0.9657 0.7129 0.8001 0.050 Uiso 1 1 calc R U
H41C H 0.9701 0.7401 0.7021 0.050 Uiso 1 1 calc R U
C42 C 0.7106(11) 0.5000(12) 0.7120(10) 0.046(4) Uani 1 1 d . .
H42A H 0.6902 0.4677 0.6589 0.056 Uiso 1 1 calc R U
H42B H 0.6576 0.5058 0.7393 0.056 Uiso 1 1 calc R U
H42C H 0.7662 0.4786 0.7568 0.056 Uiso 1 1 calc R U
C44 C 0.0995(11) 0.5039(10) 0.0442(10) 0.044(4) Uani 1 1 d . .
C45 C 0.0093(11) 0.4815(10) -0.0024(10) 0.045(4) Uani 1 1 d . .
H45 H -0.0239 0.5083 -0.0552 0.054 Uiso 1 1 calc R U
C46 C -0.0382(11) 0.4210(10) 0.0228(10) 0.041(4) Uani 1 1 d . .
C47 C 0.0191(10) 0.3837(8) 0.1017(10) 0.032(3) Uani 1 1 d . .
H47 H -0.0057 0.3406 0.1213 0.038 Uiso 1 1 calc R U
C48 C 0.1082(10) 0.4081(7) 0.1501(10) 0.030(3) Uani 1 1 d . .
H48 H 0.1414 0.3837 0.2048 0.036 Uiso 1 1 calc R U
C49 C 0.1562(12) 0.5602(8) 0.0185(11) 0.041(4) Uani 1 1 d . .
C50 C 0.2512(11) 0.5700(9) 0.0752(9) 0.031(3) Uani 1 1 d . .
C51 C 0.3074(14) 0.6242(9) 0.0509(14) 0.046(4) Uani 1 1 d . .
H51 H 0.3718 0.6312 0.0873 0.055 Uiso 1 1 calc R U
C52 C 0.2719(14) 0.6669(10) -0.0233(14) 0.061(6) Uani 1 1 d . .
H52 H 0.3115 0.7045 -0.0359 0.073 Uiso 1 1 calc R U
C53 C 0.1827(14) 0.6582(10) -0.0798(13) 0.057(5) Uani 1 1 d . .
H53 H 0.1620 0.6864 -0.1339 0.069 Uiso 1 1 calc R U
C54 C 0.1185(15) 0.6054(10) -0.0576(13) 0.059(5) Uani 1 1 d . .
H54 H 0.0533 0.6015 -0.0931 0.070 Uiso 1 1 calc R U
C55 C -0.1338(12) 0.3977(9) -0.0266(10) 0.043(4) Uani 1 1 d . .
C56 C -0.2156(13) 0.4424(9) -0.0339(12) 0.045(4) Uani 1 1 d . .
C57 C -0.3039(13) 0.4154(11) -0.0784(12) 0.052(5) Uani 1 1 d . .
H57 H -0.3585 0.4449 -0.0812 0.063 Uiso 1 1 calc R U
C58 C -0.3185(13) 0.3488(13) -0.1191(12) 0.056(5) Uani 1 1 d . .
C59 C -0.2384(13) 0.3065(12) -0.1137(12) 0.055(5) Uani 1 1 d . .
H59 H -0.2478 0.2604 -0.1436 0.066 Uiso 1 1 calc R U
C60 C -0.1459(14) 0.3265(10) -0.0682(11) 0.047(4) Uani 1 1 d . .
C61 C -0.2038(14) 0.5151(11) 0.0140(16) 0.074(6) Uani 1 1 d . .
H61A H -0.2656 0.5305 0.0220 0.089 Uiso 1 1 calc R U
H61B H -0.1819 0.5516 -0.0224 0.089 Uiso 1 1 calc R U
H61C H -0.1562 0.5106 0.0738 0.089 Uiso 1 1 calc R U
C62 C -0.4186(15) 0.3252(16) -0.1752(14) 0.079(8) Uani 1 1 d . .
H62A H -0.4406 0.3570 -0.2285 0.095 Uiso 1 1 calc R U
H62B H -0.4632 0.3288 -0.1379 0.095 Uiso 1 1 calc R U
H62C H -0.4163 0.2744 -0.1953 0.095 Uiso 1 1 calc R U
C63 C -0.0646(13) 0.2776(11) -0.0664(13) 0.058(5) Uani 1 1 d . .
H63A H -0.0811 0.2468 -0.1210 0.069 Uiso 1 1 calc R U
H63B H -0.0509 0.2465 -0.0121 0.069 Uiso 1 1 calc R U
H63C H -0.0076 0.3070 -0.0649 0.069 Uiso 1 1 calc R U
C65 C 0.4864(9) 0.5020(9) 0.1819(8) 0.030(3) Uani 1 1 d . .
C66 C 0.5799(10) 0.5263(7) 0.1939(11) 0.034(3) Uani 1 1 d . .
H66 H 0.6212 0.5009 0.1659 0.041 Uiso 1 1 calc R U
C67 C 0.6138(12) 0.5895(8) 0.2485(10) 0.036(4) Uani 1 1 d . .
C68 C 0.5471(10) 0.6215(8) 0.2855(9) 0.029(3) Uani 1 1 d . .
H68 H 0.5657 0.6641 0.3218 0.035 Uiso 1 1 calc R U
C69 C 0.4582(10) 0.5959(7) 0.2730(9) 0.028(3) Uani 1 1 d . .
H69 H 0.4165 0.6204 0.3012 0.034 Uiso 1 1 calc R U
C70 C 0.4405(12) 0.4437(8) 0.1161(11) 0.036(4) Uani 1 1 d . .
C71 C 0.3434(12) 0.4356(8) 0.1046(10) 0.033(3) Uani 1 1 d . .
C72 C 0.2949(13) 0.3856(8) 0.0406(11) 0.037(4) Uani 1 1 d . .
H72 H 0.2276 0.3796 0.0304 0.045 Uiso 1 1 calc R U
C73 C 0.3426(13) 0.3426(8) -0.0107(11) 0.040(4) Uani 1 1 d . .
H73 H 0.3078 0.3097 -0.0562 0.048 Uiso 1 1 calc R U
C74 C 0.4423(14) 0.3504(9) 0.0078(12) 0.047(4) Uani 1 1 d . .
H74 H 0.4770 0.3201 -0.0221 0.056 Uiso 1 1 calc R U
C75 C 0.4893(14) 0.4015(8) 0.0688(11) 0.045(4) Uani 1 1 d . .
H75 H 0.5565 0.4084 0.0790 0.053 Uiso 1 1 calc R U
C76 C 0.7113(12) 0.6188(8) 0.2558(11) 0.033(3) Uani 1 1 d . .
C77 C 0.7336(13) 0.6461(8) 0.1813(13) 0.044(4) Uani 1 1 d . .
C78 C 0.8230(14) 0.6699(9) 0.1875(14) 0.045(4) Uani 1 1 d . .
H78 H 0.8363 0.6881 0.1343 0.053 Uiso 1 1 calc R U
C79 C 0.8971(13) 0.6690(9) 0.2693(15) 0.052(5) Uani 1 1 d . .
C80 C 0.8748(13) 0.6422(8) 0.3463(14) 0.046(4) Uani 1 1 d . .
H80 H 0.9226 0.6412 0.4035 0.055 Uiso 1 1 calc R U
C81 C 0.7818(12) 0.6168(8) 0.3387(13) 0.038(4) Uani 1 1 d . .
C82 C 0.6551(14) 0.6525(10) 0.0907(13) 0.052(5) Uani 1 1 d . .
H82A H 0.6313 0.6035 0.0694 0.062 Uiso 1 1 calc R U
H82B H 0.6816 0.6757 0.0455 0.062 Uiso 1 1 calc R U
H82C H 0.6020 0.6822 0.0989 0.062 Uiso 1 1 calc R U
C83 C 0.9964(13) 0.6961(11) 0.2773(19) 0.076(7) Uani 1 1 d . .
H83A H 1.0333 0.6576 0.2583 0.091 Uiso 1 1 calc R U
H83B H 1.0281 0.7095 0.3407 0.091 Uiso 1 1 calc R U
H83C H 0.9927 0.7391 0.2383 0.091 Uiso 1 1 calc R U
C84 C 0.7624(13) 0.5893(10) 0.4256(11) 0.042(4) Uani 1 1 d . .
H84A H 0.7042 0.5591 0.4099 0.051 Uiso 1 1 calc R U
H84B H 0.7533 0.6311 0.4623 0.051 Uiso 1 1 calc R U
H84C H 0.8172 0.5601 0.4605 0.051 Uiso 1 1 calc R U
C91 C 0.2563(13) 0.7527(9) 0.4014(12) 0.047(4) Uani 1 1 d . .
H91A H 0.2335 0.7026 0.3820 0.057 Uiso 1 1 calc R U
H91B H 0.2402 0.7635 0.4587 0.057 Uiso 1 1 calc R U
C92 C 0.2906(13) 0.2330(10) 0.1693(11) 0.048(4) Uani 1 1 d . .
H92A H 0.3129 0.2836 0.1643 0.057 Uiso 1 1 calc R U
H92B H 0.2798 0.2276 0.2299 0.057 Uiso 1 1 calc R U

loop_
_atom_site_aniso_label
_atom_site_aniso_U_11
_atom_site_aniso_U_22
_atom_site_aniso_U_33
_atom_site_aniso_U_23
_atom_site_aniso_U_13
_atom_site_aniso_U_12
Ir1 0.0260(3) 0.0187(3) 0.0306(3) -0.0033(3) 0.0094(2) -0.0020(3)
Ir2 0.0336(3) 0.0201(3) 0.0305(3) -0.0001(3) 0.0089(2) -0.0022(3)
Cl1 0.032(2) 0.0198(18) 0.0312(18) -0.0029(14) 0.0079(14) -0.0006(15)
Cl2 0.033(2) 0.0200(18) 0.0361(19) 0.0008(14) 0.0110(15) -0.0013(15)
Cl91 0.057(3) 0.055(3) 0.059(3) 0.008(2) 0.015(2) -0.004(2)
Cl92 0.048(3) 0.071(3) 0.073(3) -0.007(3) 0.022(2) 0.000(2)
Cl93 0.064(3) 0.062(3) 0.048(3) 0.003(2) 0.012(2) 0.013(3)
Cl94 0.057(3) 0.042(2) 0.047(3) 0.0042(19) 0.014(2) 0.007(2)
N1 0.025(6) 0.020(6) 0.038(7) -0.010(5) 0.006(5) -0.004(5)
N22 0.036(6) 0.021(6) 0.020(6) -0.002(5) 0.011(5) -0.002(5)
N43 0.036(6) 0.020(6) 0.029(6) -0.008(5) 0.006(5) -0.006(5)
N64 0.033(6) 0.029(6) 0.020(6) 0.011(5) 0.009(5) -0.003(5)
C2 0.023(7) 0.017(7) 0.042(8) -0.007(6) 0.003(6) 0.003(5)
C3 0.029(8) 0.016(7) 0.053(9) -0.006(6) 0.018(7) -0.003(6)
C4 0.033(8) 0.019(7) 0.031(7) -0.009(6) 0.012(6) -0.002(6)
C5 0.043(8) 0.022(7) 0.028(7) -0.004(6) 0.014(6) -0.001(6)
C6 0.031(6) 0.021(8) 0.031(7) -0.005(6) 0.008(5) 0.000(6)
C7 0.030(7) 0.020(7) 0.026(7) -0.002(6) 0.011(6) -0.003(6)
C8 0.031(8) 0.021(7) 0.037(9) -0.016(6) 0.015(7) -0.013(6)
C9 0.016(7) 0.027(8) 0.051(10) -0.001(7) 0.010(7) -0.004(6)
C10 0.044(10) 0.031(9) 0.053(11) 0.007(8) 0.014(8) -0.003(7)
C11 0.039(9) 0.027(8) 0.046(10) 0.007(7) 0.012(8) 0.004(7)
C12 0.021(7) 0.031(8) 0.045(9) -0.006(7) 0.006(7) -0.005(6)
C13 0.032(8) 0.018(7) 0.034(8) 0.012(6) 0.007(7) -0.001(6)
C14 0.057(11) 0.029(9) 0.053(11) 0.007(8) 0.029(9) 0.013(8)
C15 0.037(9) 0.023(8) 0.047(9) 0.009(7) 0.017(8) 0.005(7)
C16 0.034(9) 0.023(8) 0.071(12) 0.017(8) 0.012(8) 0.009(7)
C17 0.027(8) 0.031(9) 0.042(9) 0.015(7) 0.005(7) 0.002(6)
C18 0.038(9) 0.018(8) 0.049(10) 0.009(7) 0.019(7) 0.006(6)
C19 0.056(11) 0.050(11) 0.045(10) 0.005(8) 0.023(9) 0.012(9)
C20 0.028(8) 0.033(9) 0.091(14) 0.019(9) 0.019(9) 0.001(7)
C21 0.042(10) 0.039(11) 0.061(12) -0.002(9) 0.013(9) -0.003(8)
C23 0.032(8) 0.023(7) 0.031(8) 0.001(6) 0.005(6) -0.005(6)
C24 0.044(8) 0.019(7) 0.026(7) -0.003(6) 0.010(6) -0.008(6)
C25 0.030(7) 0.022(7) 0.026(7) 0.009(6) 0.009(6) -0.006(6)
C26 0.032(7) 0.028(8) 0.034(8) -0.005(6) 0.017(6) -0.006(6)
C27 0.037(7) 0.040(9) 0.036(7) -0.007(8) 0.015(6) 0.003(8)
C28 0.023(7) 0.020(7) 0.044(9) -0.001(7) 0.013(6) 0.000(6)
C29 0.045(9) 0.009(7) 0.024(7) -0.005(5) 0.008(7) -0.004(6)
C30 0.025(7) 0.026(8) 0.033(8) -0.003(6) 0.009(6) -0.006(6)
C31 0.031(9) 0.044(10) 0.062(11) -0.025(8) 0.021(8) -0.003(7)
C32 0.041(10) 0.031(9) 0.059(11) -0.014(8) 0.023(9) -0.001(8)
C33 0.036(9) 0.034(9) 0.050(10) -0.017(8) 0.022(8) -0.003(7)
C34 0.035(8) 0.027(8) 0.027(7) -0.002(6) 0.014(6) -0.004(6)
C35 0.036(8) 0.023(7) 0.031(8) 0.002(6) 0.012(6) 0.000(6)
C36 0.028(8) 0.032(9) 0.054(10) 0.005(8) 0.011(7) -0.006(7)
C37 0.031(8) 0.033(9) 0.040(9) 0.000(7) 0.010(7) -0.001(7)
C38 0.039(9) 0.047(10) 0.034(8) -0.001(7) 0.005(7) 0.001(8)
C39 0.031(8) 0.032(9) 0.032(8) -0.002(6) 0.008(6) 0.000(6)
C40 0.051(10) 0.028(8) 0.047(10) -0.010(7) 0.024(8) -0.015(7)
C41 0.031(8) 0.053(11) 0.038(9) -0.008(8) 0.003(7) -0.006(7)
C42 0.049(8) 0.043(9) 0.047(8) 0.025(10) 0.014(7) 0.005(10)
C44 0.049(8) 0.035(9) 0.040(8) 0.000(9) -0.003(6) -0.008(9)
C45 0.042(8) 0.060(12) 0.027(7) 0.007(7) 0.001(6) -0.023(8)
C46 0.040(9) 0.054(11) 0.028(8) 0.002(7) 0.005(7) 0.008(8)
C47 0.035(8) 0.024(8) 0.038(8) 0.006(6) 0.013(7) 0.005(6)
C48 0.032(8) 0.020(7) 0.038(8) -0.002(6) 0.010(6) -0.006(6)
C49 0.053(10) 0.028(9) 0.039(9) 0.012(7) 0.006(8) -0.008(7)
C50 0.038(9) 0.034(9) 0.018(7) 0.013(6) 0.005(6) 0.003(7)
C51 0.041(10) 0.037(10) 0.058(12) 0.010(9) 0.011(9) -0.003(8)
C52 0.058(12) 0.040(11) 0.069(13) 0.013(9) -0.007(10) -0.024(9)
C53 0.064(12) 0.044(11) 0.053(11) 0.005(9) -0.002(9) -0.020(9)
C54 0.068(12) 0.041(10) 0.053(11) 0.025(9) -0.005(9) -0.017(9)
C55 0.053(10) 0.045(10) 0.027(8) 0.002(7) 0.007(7) -0.014(8)
C56 0.049(10) 0.039(9) 0.043(9) 0.011(8) 0.005(8) 0.003(8)
C57 0.036(9) 0.063(12) 0.057(11) 0.018(10) 0.011(8) 0.004(9)
C58 0.039(10) 0.086(16) 0.039(10) 0.002(10) 0.005(8) -0.020(10)
C59 0.043(11) 0.080(15) 0.040(10) -0.001(10) 0.010(8) -0.024(10)
C60 0.061(11) 0.050(11) 0.035(9) -0.008(8) 0.024(8) -0.019(9)
C61 0.049(10) 0.051(13) 0.113(17) 0.007(12) 0.010(11) 0.017(9)
C62 0.059(14) 0.14(2) 0.035(11) -0.012(12) 0.006(10) -0.040(14)
C63 0.055(11) 0.071(13) 0.052(11) -0.029(10) 0.023(9) -0.011(10)
C65 0.039(7) 0.026(7) 0.028(6) 0.016(7) 0.014(5) 0.013(8)
C66 0.035(8) 0.024(7) 0.049(9) -0.002(6) 0.020(7) 0.003(6)
C67 0.049(9) 0.023(8) 0.039(9) 0.005(7) 0.019(7) 0.008(7)
C68 0.038(8) 0.026(8) 0.024(7) 0.012(6) 0.012(6) 0.004(6)
C69 0.041(8) 0.024(8) 0.019(7) -0.002(6) 0.005(6) -0.002(6)
C70 0.058(10) 0.019(7) 0.041(9) 0.006(6) 0.028(8) 0.005(7)
C71 0.056(10) 0.015(7) 0.033(8) 0.008(6) 0.019(7) -0.005(7)
C72 0.050(10) 0.025(8) 0.037(9) 0.006(7) 0.014(8) -0.003(7)
C73 0.065(12) 0.023(8) 0.032(8) -0.006(6) 0.014(8) -0.009(8)
C74 0.074(12) 0.030(9) 0.050(10) -0.010(8) 0.037(9) -0.005(8)
C75 0.065(11) 0.025(8) 0.049(10) 0.001(7) 0.026(9) -0.004(8)
C76 0.039(9) 0.017(7) 0.047(10) -0.006(7) 0.021(8) 0.005(7)
C77 0.069(13) 0.010(8) 0.064(11) 0.001(7) 0.038(10) 0.009(7)
C78 0.058(12) 0.025(9) 0.062(12) 0.001(8) 0.036(10) -0.001(8)
C79 0.053(11) 0.024(9) 0.093(15) 0.016(9) 0.044(11) 0.005(8)
C80 0.042(10) 0.017(8) 0.081(13) 0.000(8) 0.022(9) 0.003(7)
C81 0.040(9) 0.021(8) 0.063(12) 0.000(8) 0.031(9) 0.001(7)
C82 0.071(13) 0.032(9) 0.062(12) 0.010(8) 0.033(10) -0.001(9)
C83 0.045(11) 0.037(11) 0.16(2) -0.006(12) 0.046(13) -0.006(9)
C84 0.050(11) 0.037(10) 0.040(10) 0.016(7) 0.015(8) 0.003(8)
C91 0.062(12) 0.033(10) 0.050(10) -0.017(8) 0.020(9) -0.009(8)
C92 0.060(12) 0.041(10) 0.038(9) -0.001(8) 0.008(8) 0.000(8)

loop_
_atom_type_symbol
_atom_type_description
_atom_type_scat_dispersion_real
_atom_type_scat_dispersion_imag
_atom_type_scat_source
C C 0.0033 0.0016
;
International Tables for Crystallography
(Vol. C, Tables 4.2.6.8 and 6.1.1.4)
;
H H 0.0000 0.0000
;
International Tables for Crystallography
(Vol. C, Table 6.1.1.4)
;
Ir Ir -1.4442 7.9887
;
International Tables for Crystallography
(Vol. C, Tables 4.2.6.8 and 6.1.1.4)
;
N N 0.0061 0.0033
;
International Tables for Crystallography
(Vol. C, Tables 4.2.6.8 and 6.1.1.4)
;
Cl Cl 0.1484 0.1585
;
International Tables for Crystallography
(Vol. C, Tables 4.2.6.8 and 6.1.1.4)
;

loop_
_geom_angle_atom_site_label_1
_geom_angle_atom_site_label_2
_geom_angle_atom_site_label_3
_geom_angle
C29 Ir1 C8 89.2(5)
C29 Ir1 N22 80.2(5)
C8 Ir1 N22 92.7(5)
C29 Ir1 N1 93.8(5)
C8 Ir1 N1 80.9(5)
N22 Ir1 N1 171.3(5)
C29 Ir1 Cl2 93.8(4)
C8 Ir1 Cl2 174.5(4)
N22 Ir1 Cl2 92.3(3)
N1 Ir1 Cl2 94.4(4)
C29 Ir1 Cl1 172.7(4)
C8 Ir1 Cl1 95.8(4)
N22 Ir1 Cl1 94.2(3)
N1 Ir1 Cl1 92.2(3)
Cl2 Ir1 Cl1 81.63(11)
C71 Ir2 C50 88.0(6)
C71 Ir2 N43 94.2(6)
C50 Ir2 N43 81.6(6)
C71 Ir2 N64 80.2(6)
C50 Ir2 N64 92.9(5)
N43 Ir2 N64 172.3(4)
C71 Ir2 Cl2 174.2(5)
C50 Ir2 Cl2 95.1(5)
N43 Ir2 Cl2 91.1(3)
N64 Ir2 Cl2 94.7(3)
C71 Ir2 Cl1 95.7(4)
C50 Ir2 Cl1 172.8(4)
N43 Ir2 Cl1 91.9(3)
N64 Ir2 Cl1 93.9(3)
Cl2 Ir2 Cl1 81.80(11)
Ir1 Cl1 Ir2 97.98(12)
Ir2 Cl2 Ir1 98.57(12)
C6 N1 C2 118.7(12)
C6 N1 Ir1 124.8(9)
C2 N1 Ir1 115.8(9)
C27 N22 C23 119.0(12)
C27 N22 Ir1 125.0(9)
C23 N22 Ir1 116.0(9)
C48 N43 C44 119.6(12)
C48 N43 Ir2 125.2(10)
C44 N43 Ir2 115.1(10)
C65 N64 C69 117.7(12)
C65 N64 Ir2 115.6(10)
C69 N64 Ir2 126.0(10)
N1 C2 C3 119.4(13)
N1 C2 C7 114.1(12)
C3 C2 C7 126.3(14)
C4 C3 C2 122.1(13)
C4 C3 H3 118.9
C2 C3 H3 118.9
C3 C4 C5 118.4(13)
C3 C4 C13 122.1(13)
C5 C4 C13 119.4(13)
C6 C5 C4 117.9(13)
C6 C5 H5 121.0
C4 C5 H5 121.0
N1 C6 C5 123.3(13)
N1 C6 H6 118.3
C5 C6 H6 118.3
C12 C7 C2 124.9(13)
C12 C7 C8 117.7(13)
C2 C7 C8 117.3(13)
C9 C8 C7 120.8(14)
C9 C8 Ir1 127.5(11)
C7 C8 Ir1 111.7(11)
C8 C9 C10 120.0(14)
C8 C9 H9 120.0
C10 C9 H9 120.0
C11 C10 C9 119.5(15)
C11 C10 H10 120.3
C9 C10 H10 120.3
C12 C11 C10 120.7(15)
C12 C11 H11 119.7
C10 C11 H11 119.7
C11 C12 C7 121.3(14)
C11 C12 H12 119.3
C7 C12 H12 119.3
C18 C13 C14 118.4(14)
C18 C13 C4 121.9(13)
C14 C13 C4 119.5(14)
C15 C14 C13 121.2(17)
C15 C14 C19 117.9(15)
C13 C14 C19 120.6(16)
C16 C15 C14 120.8(16)
C16 C15 H15 119.6
C14 C15 H15 119.6
C15 C16 C17 118.9(15)
C15 C16 C20 119.1(17)
C17 C16 C20 122.1(17)
C18 C17 C16 120.4(15)
C18 C17 H17 119.8
C16 C17 H17 119.8
C13 C18 C17 120.1(14)
C13 C18 C21 120.9(14)
C17 C18 C21 118.9(15)
C14 C19 H19A 109.5
C14 C19 H19B 109.5
H19A C19 H19B 109.5
C14 C19 H19C 109.5
H19A C19 H19C 109.5
H19B C19 H19C 109.5
C16 C20 H20A 109.5
C16 C20 H20B 109.5
H20A C20 H20B 109.5
C16 C20 H20C 109.5
H20A C20 H20C 109.5
H20B C20 H20C 109.5
C18 C21 H21A 109.5
C18 C21 H21B 109.5
H21A C21 H21B 109.5
C18 C21 H21C 109.5
H21A C21 H21C 109.5
H21B C21 H21C 109.5
N22 C23 C24 117.7(13)
N22 C23 C28 114.1(12)
C24 C23 C28 128.0(14)
C25 C24 C23 124.2(13)
C25 C24 H24 117.9
C23 C24 H24 117.9
C24 C25 C26 116.4(13)
C24 C25 C34 125.2(13)
C26 C25 C34 118.4(12)
C27 C26 C25 119.6(13)
C27 C26 H26 120.2
C25 C26 H26 120.2
N22 C27 C26 123.2(14)
N22 C27 H27 118.4
C26 C27 H27 118.4
C33 C28 C29 120.7(13)
C33 C28 C23 124.4(14)
C29 C28 C23 114.7(13)
C30 C29 C28 117.6(12)
C30 C29 Ir1 127.4(11)
C28 C29 Ir1 115.0(11)
C29 C30 C31 119.8(13)
C29 C30 H30 120.1
C31 C30 H30 120.1
C32 C31 C30 121.8(14)
C32 C31 H31 119.1
C30 C31 H31 119.1
C31 C32 C33 120.9(15)
C31 C32 H32 119.6
C33 C32 H32 119.6
C28 C33 C32 119.1(15)
C28 C33 H33 120.5
C32 C33 H33 120.5
C39 C34 C35 119.3(13)
C39 C34 C25 122.6(13)
C35 C34 C25 118.0(12)
C36 C35 C34 116.9(13)
C36 C35 C40 119.4(13)
C34 C35 C40 123.8(13)
C37 C36 C35 122.2(14)
C37 C36 H36 118.9
C35 C36 H36 118.9
C36 C37 C38 118.5(14)
C36 C37 C41 120.7(14)
C38 C37 C41 120.7(14)
C39 C38 C37 121.9(15)
C39 C38 H38 119.0
C37 C38 H38 119.0
C38 C39 C34 121.2(15)
C38 C39 C42 119.9(14)
C34 C39 C42 118.9(12)
C35 C40 H40A 109.5
C35 C40 H40B 109.5
H40A C40 H40B 109.5
C35 C40 H40C 109.5
H40A C40 H40C 109.5
H40B C40 H40C 109.5
C37 C41 H41A 109.5
C37 C41 H41B 109.5
H41A C41 H41B 109.5
C37 C41 H41C 109.5
H41A C41 H41C 109.5
H41B C41 H41C 109.5
C39 C42 H42A 109.5
C39 C42 H42B 109.5
H42A C42 H42B 109.5
C39 C42 H42C 109.5
H42A C42 H42C 109.5
H42B C42 H42C 109.5
C45 C44 N43 119.2(15)
C45 C44 C49 127.5(15)
N43 C44 C49 113.1(13)
C44 C45 C46 124.1(15)
C44 C45 H45 117.9
C46 C45 H45 117.9
C45 C46 C47 113.2(14)
C45 C46 C55 123.9(14)
C47 C46 C55 122.9(15)
C48 C47 C46 122.3(14)
C48 C47 H47 118.9
C46 C47 H47 118.9
N43 C48 C47 121.5(14)
N43 C48 H48 119.3
C47 C48 H48 119.3
C54 C49 C50 121.0(15)
C54 C49 C44 122.0(15)
C50 C49 C44 117.0(13)
C51 C50 C49 117.8(14)
C51 C50 Ir2 129.0(12)
C49 C50 Ir2 113.2(11)
C52 C51 C50 121.4(17)
C52 C51 H51 119.3
C50 C51 H51 119.3
C53 C52 C51 122.5(18)
C53 C52 H52 118.8
C51 C52 H52 118.7
C52 C53 C54 119.5(18)
C52 C53 H53 120.2
C54 C53 H53 120.2
C49 C54 C53 117.6(17)
C49 C54 H54 121.2
C53 C54 H54 121.2
C56 C55 C60 119.6(16)
C56 C55 C46 121.9(15)
C60 C55 C46 118.5(17)
C57 C56 C55 118.5(17)
C57 C56 C61 121.7(17)
C55 C56 C61 119.6(15)
C58 C57 C56 123.9(18)
C58 C57 H57 118.1
C56 C57 H57 118.1
C57 C58 C59 117.2(17)
C57 C58 C62 121(2)
C59 C58 C62 122(2)
C60 C59 C58 125(2)
C60 C59 H59 117.7
C58 C59 H59 117.7
C59 C60 C55 116.3(19)
C59 C60 C63 120.6(17)
C55 C60 C63 123.0(16)
C56 C61 H61A 109.5
C56 C61 H61B 109.5
H61A C61 H61B 109.5
C56 C61 H61C 109.5
H61A C61 H61C 109.5
H61B C61 H61C 109.5
C58 C62 H62A 109.5
C58 C62 H62B 109.5
H62A C62 H62B 109.5
C58 C62 H62C 109.5
H62A C62 H62C 109.5
H62B C62 H62C 109.5
C60 C63 H63A 109.5
C60 C63 H63B 109.5
H63A C63 H63B 109.5
C60 C63 H63C 109.5
H63A C63 H63C 109.5
H63B C63 H63C 109.5
N64 C65 C66 122.2(14)
N64 C65 C70 114.0(12)
C66 C65 C70 123.3(12)
C65 C66 C67 119.7(13)
C65 C66 H66 120.1
C67 C66 H66 120.1
C68 C67 C66 114.7(14)
C68 C67 C76 125.4(14)
C66 C67 C76 119.7(13)
C69 C68 C67 123.7(15)
C69 C68 H68 118.2
C67 C68 H68 118.2
C68 C69 N64 122.0(14)
C68 C69 H69 119.0
N64 C69 H69 119.0
C71 C70 C75 122.1(15)
C71 C70 C65 114.0(12)
C75 C70 C65 123.9(15)
C70 C71 C72 117.3(15)
C70 C71 Ir2 116.2(11)
C72 C71 Ir2 126.5(13)
C71 C72 C73 121.9(16)
C71 C72 H72 119.1
C73 C72 H72 119.1
C74 C73 C72 118.0(15)
C74 C73 H73 121.0
C72 C73 H73 121.0
C75 C74 C73 119.7(15)
C75 C74 H74 120.1
C73 C74 H74 120.1
C74 C75 C70 120.8(17)
C74 C75 H75 119.6
C70 C75 H75 119.6
C77 C76 C81 119.1(15)
C77 C76 C67 121.1(16)
C81 C76 C67 119.8(14)
C78 C77 C76 120.9(19)
C78 C77 C82 119.5(16)
C76 C77 C82 119.6(16)
C77 C78 C79 122.6(17)
C77 C78 H78 118.7
C79 C78 H78 118.7
C78 C79 C80 117.1(16)
C78 C79 C83 123.1(18)
C80 C79 C83 120(2)
C79 C80 C81 119.7(18)
C79 C80 H80 120.1
C81 C80 H80 120.1
C76 C81 C80 120.6(16)
C76 C81 C84 122.5(14)
C80 C81 C84 116.8(17)
C77 C82 H82A 109.5
C77 C82 H82B 109.5
H82A C82 H82B 109.5
C77 C82 H82C 109.5
H82A C82 H82C 109.5
H82B C82 H82C 109.5
C79 C83 H83A 109.5
C79 C83 H83B 109.5
H83A C83 H83B 109.5
C79 C83 H83C 109.5
H83A C83 H83C 109.5
H83B C83 H83C 109.5
C81 C84 H84A 109.5
C81 C84 H84B 109.5
H84A C84 H84B 109.5
C81 C84 H84C 109.5
H84A C84 H84C 109.5
H84B C84 H84C 109.5
Cl91 C91 Cl92 112.0(10)
Cl91 C91 H91A 109.2
Cl92 C91 H91A 109.2
Cl91 C91 H91B 109.2
Cl92 C91 H91B 109.2
H91A C91 H91B 107.9
Cl93 C92 Cl94 111.3(10)
Cl93 C92 H92A 109.4
Cl94 C92 H92A 109.4
Cl93 C92 H92B 109.4
Cl94 C92 H92B 109.4
H92A C92 H92B 108.0

loop_
_geom_bond_atom_site_label_1
_geom_bond_atom_site_label_2
_geom_bond_distance
Ir1 C29 1.999(13)
Ir1 C8 2.022(16)
Ir1 N22 2.028(11)
Ir1 N1 2.046(11)
Ir1 Cl2 2.529(4)
Ir1 Cl1 2.529(3)
Ir2 C71 1.995(15)
Ir2 C50 1.997(13)
Ir2 N43 2.030(12)
Ir2 N64 2.039(11)
Ir2 Cl2 2.514(4)
Ir2 Cl1 2.536(4)
Cl91 C91 1.708(19)
Cl92 C91 1.769(18)
Cl93 C92 1.764(19)
Cl94 C92 1.778(17)
N1 C6 1.348(17)
N1 C2 1.367(18)
N22 C27 1.355(17)
N22 C23 1.380(18)
N43 C48 1.344(18)
N43 C44 1.392(19)
N64 C65 1.354(17)
N64 C69 1.359(17)
C2 C3 1.410(19)
C2 C7 1.415(19)
C3 C4 1.35(2)
C3 H3 0.9500
C4 C5 1.41(2)
C4 C13 1.48(2)
C5 C6 1.395(19)
C5 H5 0.9500
C6 H6 0.9500
C7 C12 1.41(2)
C7 C8 1.444(19)
C8 C9 1.34(2)
C9 C10 1.44(2)
C9 H9 0.9500
C10 C11 1.39(2)
C10 H10 0.9500
C11 C12 1.36(2)
C11 H11 0.9500
C12 H12 0.9500
C13 C18 1.39(2)
C13 C14 1.39(2)
C14 C15 1.39(2)
C14 C19 1.51(3)
C15 C16 1.37(2)
C15 H15 0.9500
C16 C17 1.40(2)
C16 C20 1.51(2)
C17 C18 1.40(2)
C17 H17 0.9500
C18 C21 1.53(2)
C19 H19A 0.9800
C19 H19B 0.9800
C19 H19C 0.9800
C20 H20A 0.9800
C20 H20B 0.9800
C20 H20C 0.9800
C21 H21A 0.9800
C21 H21B 0.9800
C21 H21C 0.9800
C23 C24 1.41(2)
C23 C28 1.44(2)
C24 C25 1.36(2)
C24 H24 0.9500
C25 C26 1.411(19)
C25 C34 1.474(19)
C26 C27 1.372(19)
C26 H26 0.9500
C27 H27 0.9500
C28 C33 1.37(2)
C28 C29 1.42(2)
C29 C30 1.39(2)
C30 C31 1.39(2)
C30 H30 0.9500
C31 C32 1.32(2)
C31 H31 0.9500
C32 C33 1.40(2)
C32 H32 0.9500
C33 H33 0.9500
C34 C39 1.38(2)
C34 C35 1.44(2)
C35 C36 1.41(2)
C35 C40 1.46(2)
C36 C37 1.38(2)
C36 H36 0.9500
C37 C38 1.38(2)
C37 C41 1.53(2)
C38 C39 1.36(2)
C38 H38 0.9500
C39 C42 1.54(2)
C40 H40A 0.9800
C40 H40B 0.9800
C40 H40C 0.9800
C41 H41A 0.9800
C41 H41B 0.9800
C41 H41C 0.9800
C42 H42A 0.9800
C42 H42B 0.9800
C42 H42C 0.9800
C44 C45 1.36(2)
C44 C49 1.44(2)
C45 C46 1.41(2)
C45 H45 0.9500
C46 C47 1.43(2)
C46 C55 1.44(2)
C47 C48 1.37(2)
C47 H47 0.9500
C48 H48 0.9500
C49 C54 1.41(2)
C49 C50 1.42(2)
C50 C51 1.40(2)
C51 C52 1.35(3)
C51 H51 0.9500
C52 C53 1.35(3)
C52 H52 0.9500
C53 C54 1.45(2)
C53 H53 0.9500
C54 H54 0.9500
C55 C56 1.42(2)
C55 C60 1.44(2)
C56 C57 1.36(2)
C56 C61 1.50(3)
C57 C58 1.36(3)
C57 H57 0.9500
C58 C59 1.38(3)
C58 C62 1.52(2)
C59 C60 1.37(2)
C59 H59 0.9500
C60 C63 1.47(3)
C61 H61A 0.9800
C61 H61B 0.9800
C61 H61C 0.9800
C62 H62A 0.9800
C62 H62B 0.9800
C62 H62C 0.9800
C63 H63A 0.9800
C63 H63B 0.9800
C63 H63C 0.9800
C65 C66 1.390(19)
C65 C70 1.49(2)
C66 C67 1.43(2)
C66 H66 0.9500
C67 C68 1.38(2)
C67 C76 1.49(2)
C68 C69 1.33(2)
C68 H68 0.9500
C69 H69 0.9500
C70 C71 1.38(2)
C70 C75 1.38(2)
C71 C72 1.38(2)
C72 C73 1.42(2)
C72 H72 0.9500
C73 C74 1.40(3)
C73 H73 0.9500
C74 C75 1.36(2)
C74 H74 0.9500
C75 H75 0.9500
C76 C77 1.37(2)
C76 C81 1.39(2)
C77 C78 1.35(2)
C77 C82 1.53(3)
C78 C79 1.40(3)
C78 H78 0.9500
C79 C80 1.40(2)
C79 C83 1.49(2)
C80 C81 1.40(2)
C80 H80 0.9500
C81 C84 1.52(2)
C82 H82A 0.9800
C82 H82B 0.9800
C82 H82C 0.9800
C83 H83A 0.9800
C83 H83B 0.9800
C83 H83C 0.9800
C84 H84A 0.9800
C84 H84B 0.9800
C84 H84C 0.9800
C91 H91A 0.9900
C91 H91B 0.9900
C92 H92A 0.9900
C92 H92B 0.9900

loop_
_geom_torsion_atom_site_label_1
_geom_torsion_atom_site_label_2
_geom_torsion_atom_site_label_3
_geom_torsion_atom_site_label_4
_geom_torsion
C6 N1 C2 C3 1.8(19)
Ir1 N1 C2 C3 172.8(10)
C6 N1 C2 C7 -173.6(12)
Ir1 N1 C2 C7 -2.7(15)
N1 C2 C3 C4 -4(2)
C7 C2 C3 C4 170.8(14)
C2 C3 C4 C5 4(2)
C2 C3 C4 C13 -173.1(13)
C3 C4 C5 C6 -1.4(19)
C13 C4 C5 C6 175.5(12)
C2 N1 C6 C5 0.5(19)
Ir1 N1 C6 C5 -169.6(10)
C4 C5 C6 N1 -1(2)
N1 C2 C7 C12 -179.7(13)
C3 C2 C7 C12 5(2)
N1 C2 C7 C8 5.5(18)
C3 C2 C7 C8 -169.5(13)
C12 C7 C8 C9 1(2)
C2 C7 C8 C9 176.0(14)
C12 C7 C8 Ir1 179.2(11)
C2 C7 C8 Ir1 -5.6(16)
C7 C8 C9 C10 -3(2)
Ir1 C8 C9 C10 179.4(11)
C8 C9 C10 C11 1(2)
C9 C10 C11 C12 3(2)
C10 C11 C12 C7 -5(2)
C2 C7 C12 C11 -171.9(14)
C8 C7 C12 C11 3(2)
C3 C4 C13 C18 -118.5(16)
C5 C4 C13 C18 64.7(18)
C3 C4 C13 C14 56.0(19)
C5 C4 C13 C14 -120.8(15)
C18 C13 C14 C15 -6(2)
C4 C13 C14 C15 179.0(14)
C18 C13 C14 C19 179.5(14)
C4 C13 C14 C19 5(2)
C13 C14 C15 C16 4(2)
C19 C14 C15 C16 178.6(14)
C14 C15 C16 C17 -1(2)
C14 C15 C16 C20 179.4(14)
C15 C16 C17 C18 0(2)
C20 C16 C17 C18 179.5(14)
C14 C13 C18 C17 5(2)
C4 C13 C18 C17 179.8(13)
C14 C13 C18 C21 -177.9(14)
C4 C13 C18 C21 -3(2)
C16 C17 C18 C13 -2(2)
C16 C17 C18 C21 -179.0(14)
C27 N22 C23 C24 -1.6(19)
Ir1 N22 C23 C24 175.2(10)
C27 N22 C23 C28 -176.3(13)
Ir1 N22 C23 C28 0.6(15)
N22 C23 C24 C25 2(2)
C28 C23 C24 C25 176.2(14)
C23 C24 C25 C26 -2(2)
C23 C24 C25 C34 175.1(13)
C24 C25 C26 C27 1(2)
C34 C25 C26 C27 -176.3(13)
C23 N22 C27 C26 1(2)
Ir1 N22 C27 C26 -175.8(11)
C25 C26 C27 N22 0(2)
N22 C23 C28 C33 -177.8(14)
C24 C23 C28 C33 8(2)
N22 C23 C28 C29 -1.8(18)
C24 C23 C28 C29 -175.7(14)
C33 C28 C29 C30 -3(2)
C23 C28 C29 C30 -179.1(13)
C33 C28 C29 Ir1 178.3(12)
C23 C28 C29 Ir1 2.2(17)
C28 C29 C30 C31 4(2)
Ir1 C29 C30 C31 -177.7(12)
C29 C30 C31 C32 -3(3)
C30 C31 C32 C33 2(3)
C29 C28 C33 C32 2(2)
C23 C28 C33 C32 177.3(16)
C31 C32 C33 C28 -1(3)
C24 C25 C34 C39 112.1(17)
C26 C25 C34 C39 -70.8(18)
C24 C25 C34 C35 -71.4(18)
C26 C25 C34 C35 105.7(15)
C39 C34 C35 C36 0(2)
C25 C34 C35 C36 -176.7(13)
C39 C34 C35 C40 -179.8(14)
C25 C34 C35 C40 4(2)
C34 C35 C36 C37 1(2)
C40 C35 C36 C37 -179.6(15)
C35 C36 C37 C38 -2(2)
C35 C36 C37 C41 -179.5(14)
C36 C37 C38 C39 2(2)
C41 C37 C38 C39 179.6(15)
C37 C38 C39 C34 -1(2)
C37 C38 C39 C42 -178.9(15)
C35 C34 C39 C38 0(2)
C25 C34 C39 C38 176.7(14)
C35 C34 C39 C42 178.1(13)
C25 C34 C39 C42 -5(2)
C48 N43 C44 C45 -1(2)
Ir2 N43 C44 C45 176.2(13)
C48 N43 C44 C49 -175.2(14)
Ir2 N43 C44 C49 1.7(18)
N43 C44 C45 C46 0(3)
C49 C44 C45 C46 173.5(17)
C44 C45 C46 C47 -1(3)
C44 C45 C46 C55 179.8(17)
C45 C46 C47 C48 4(2)
C55 C46 C47 C48 -177.4(15)
C44 N43 C48 C47 3(2)
Ir2 N43 C48 C47 -173.4(10)
C46 C47 C48 N43 -5(2)
C45 C44 C49 C54 7(3)
N43 C44 C49 C54 -179.4(16)
C45 C44 C49 C50 -175.5(18)
N43 C44 C49 C50 -2(2)
C54 C49 C50 C51 -2(3)
C44 C49 C50 C51 179.7(16)
C54 C49 C50 Ir2 178.6(15)
C44 C49 C50 Ir2 1(2)
C49 C50 C51 C52 1(3)
Ir2 C50 C51 C52 179.9(15)
C50 C51 C52 C53 -3(3)
C51 C52 C53 C54 5(3)
C50 C49 C54 C53 5(3)
C44 C49 C54 C53 -177.4(17)
C52 C53 C54 C49 -6(3)
C45 C46 C55 C56 -64(2)
C47 C46 C55 C56 117.1(18)
C45 C46 C55 C60 116.8(19)
C47 C46 C55 C60 -62(2)
C60 C55 C56 C57 2(2)
C46 C55 C56 C57 -177.2(15)
C60 C55 C56 C61 176.5(17)
C46 C55 C56 C61 -2(3)
C55 C56 C57 C58 -2(3)
C61 C56 C57 C58 -176.9(18)
C56 C57 C58 C59 1(3)
C56 C57 C58 C62 -174.2(17)
C57 C58 C59 C60 2(3)
C62 C58 C59 C60 176.5(18)
C58 C59 C60 C55 -2(3)
C58 C59 C60 C63 -179.9(18)
C56 C55 C60 C59 0(2)
C46 C55 C60 C59 179.4(15)
C56 C55 C60 C63 178.0(16)
C46 C55 C60 C63 -3(2)
C69 N64 C65 C66 0.7(18)
Ir2 N64 C65 C66 171.4(10)
C69 N64 C65 C70 -171.6(11)
Ir2 N64 C65 C70 -0.9(14)
N64 C65 C66 C67 -1(2)
C70 C65 C66 C67 170.9(13)
C65 C66 C67 C68 0(2)
C65 C66 C67 C76 -175.5(14)
C66 C67 C68 C69 1(2)
C76 C67 C68 C69 175.9(14)
C67 C68 C69 N64 -1(2)
C65 N64 C69 C68 0.0(19)
Ir2 N64 C69 C68 -169.6(10)
N64 C65 C70 C71 1.7(18)
C66 C65 C70 C71 -170.5(13)
N64 C65 C70 C75 -179.3(13)
C66 C65 C70 C75 9(2)
C75 C70 C71 C72 -3(2)
C65 C70 C71 C72 176.3(13)
C75 C70 C71 Ir2 179.2(12)
C65 C70 C71 Ir2 -1.7(16)
C70 C71 C72 C73 1(2)
Ir2 C71 C72 C73 179.0(11)
C71 C72 C73 C74 2(2)
C72 C73 C74 C75 -4(2)
C73 C74 C75 C70 3(2)
C71 C70 C75 C74 1(2)
C65 C70 C75 C74 -178.3(14)
C68 C67 C76 C77 -110.8(17)
C66 C67 C76 C77 64(2)
C68 C67 C76 C81 71(2)
C66 C67 C76 C81 -114.3(16)
C81 C76 C77 C78 1(2)
C67 C76 C77 C78 -177.4(14)
C81 C76 C77 C82 -176.7(14)
C67 C76 C77 C82 5(2)
C76 C77 C78 C79 -1(3)
C82 C77 C78 C79 176.9(16)
C77 C78 C79 C80 0(3)
C77 C78 C79 C83 -179.2(16)
C78 C79 C80 C81 1(2)
C83 C79 C80 C81 180.0(15)
C77 C76 C81 C80 0(2)
C67 C76 C81 C80 178.2(13)
C77 C76 C81 C84 178.2(15)
C67 C76 C81 C84 -3(2)
C79 C80 C81 C76 -1(2)
C79 C80 C81 C84 -179.2(15)
